data_2216846
loop_
_publ_author_name
'Yin, Zhi-Gang'
'Qian, Heng-Yu'
'Chen Yu-Zhen'
'Feng Yu-Li'

_publ_section_title 3-(2,4-Dichlorophenyl)-1-phenyl-2,3-dihydro-1<i>H</i>-naphtho[1,2-<i>e</i>][1,3]oxazine
_journal_coeditor_code XU2366
_journal_issue 12
_journal_name_full 'Acta Crystallographica Section E'
_journal_page_first o4781
_journal_page_last o4781
_journal_paper_doi 10.1107/S160053680705787X
_journal_volume 63
_journal_year 2007
_chemical_formula_iupac 'C24 H17 Cl2 N O'
_chemical_formula_moiety 'C24 H17 Cl2 N O'
_chemical_formula_sum 'C24 H17 Cl2 N O'
_chemical_formula_weight 406.29
_chemical_name_systematic
;
3-(2,4-Dichlorophenyl)-1-phenyl-2,3-dihydro-1H-naphtho[1,2-e][1,3]oxazine
;
_space_group_IT_number 2
_symmetry_cell_setting triclinic
_symmetry_space_group_name_Hall '-P 1'
_symmetry_space_group_name_H-M 'P -1'
_atom_sites_solution_hydrogens geom
_atom_sites_solution_primary direct
_atom_sites_solution_secondary difmap
_cell_angle_alpha 92.269(6)
_cell_angle_beta 99.420(5)
_cell_angle_gamma 98.624(6)
_cell_formula_units_Z 2
_cell_length_a 6.664(3)
_cell_length_b 8.224(3)
_cell_length_c 18.106(7)
_cell_measurement_reflns_used 816
_cell_measurement_temperature 291(2)
_cell_measurement_theta_max 20.05
_cell_measurement_theta_min 2.28
_cell_volume 965.8(7)
_computing_cell_refinement 'SAINT (Bruker, 2000)'
_computing_data_collection 'SMART (Bruker, 2000)'
_computing_data_reduction 'SAINT (Bruker, 2000)'
_computing_molecular_graphics 'SHELXTL (Bruker, 2000'
_computing_publication_material 'SHELXTL (Bruker, 2000'
_computing_structure_refinement 'SHELXTL (Bruker, 2000'
_computing_structure_solution 'SHELXTL (Bruker, 2000)'
_diffrn_ambient_temperature 298(2)
_diffrn_measured_fraction_theta_full 1.000
_diffrn_measured_fraction_theta_max 1.000
_diffrn_measurement_device_type 'Bruker SMART Apex CCD area-detector'
_diffrn_measurement_method '\f and \w scans'
_diffrn_radiation_monochromator graphite
_diffrn_radiation_source 'sealed tube'
_diffrn_radiation_type MoK\a
_diffrn_radiation_wavelength 0.71073
_diffrn_reflns_av_R_equivalents 0.0344
_diffrn_reflns_av_sigmaI/netI 0.0206
_diffrn_reflns_limit_h_max 8
_diffrn_reflns_limit_h_min -8
_diffrn_reflns_limit_k_max 10
_diffrn_reflns_limit_k_min -10
_diffrn_reflns_limit_l_max 22
_diffrn_reflns_limit_l_min -22
_diffrn_reflns_number 7267
_diffrn_reflns_theta_full 26.00
_diffrn_reflns_theta_max 26.00
_diffrn_reflns_theta_min 1.14
_diffrn_standards_number 0
_exptl_absorpt_coefficient_mu 0.351
_exptl_absorpt_correction_type none
_exptl_crystal_colour colourless
_exptl_crystal_density_diffrn 1.397
_exptl_crystal_density_method 'not measured'
_exptl_crystal_description block
_exptl_crystal_F_000 420
_exptl_crystal_size_max 0.30
_exptl_crystal_size_mid 0.26
_exptl_crystal_size_min 0.24
_refine_diff_density_max 0.158
_refine_diff_density_min -0.205
_refine_ls_extinction_method none
_refine_ls_goodness_of_fit_ref 1.023
_refine_ls_hydrogen_treatment mixed
_refine_ls_matrix_type full
_refine_ls_number_parameters 256
_refine_ls_number_reflns 3783
_refine_ls_number_restraints 0
_refine_ls_restrained_S_all 1.023
_refine_ls_R_factor_all 0.0510
_refine_ls_R_factor_gt 0.0466
_refine_ls_shift/su_max 0.000
_refine_ls_shift/su_mean 0.000
_refine_ls_structure_factor_coef Fsqd
_refine_ls_weighting_details 'calc w=1/[\s^2^(Fo^2^)+(0.04P)^2^+0.66P] where P=(Fo^2^+2Fc^2^)/3'
_refine_ls_weighting_scheme calc
_refine_ls_wR_factor_gt 0.1028
_refine_ls_wR_factor_ref 0.1042
_reflns_number_gt 3386
_reflns_number_total 3783
_reflns_threshold_expression I>2\s(I)
_cod_data_source_file xu2366.cif
_cod_data_source_block I
_cod_depositor_comments
;
The following automatic conversions were performed:
'_symmetry_cell_setting' value 'Triclinic' changed to 'triclinic'
according to '/home/saulius/struct/CIF-dictionaries/cif_core.dic'
dictionary named 'cif_core.dic' version 2.4.1 from 2010-06-29.

Automatic conversion script
Id: cif_fix_enum 1527 2010-12-29 10:47:43Z saulius 

The following automatic conversions were performed:

'_symmetry_cell_setting' value 'Triclinic' changed to 'triclinic'
according to /home/saulius/struct/CIF-dictionaries/cif_core.dic
dictionary named 'cif_core.dic' version 2.4.1 from 2010-06-29.

Automatic conversion script
Id: cif_fix_values 1715 2011-07-08 13:25:40Z adriana 
;
_cod_database_code 2216846
_cod_database_fobs_code 2216846

loop_
_symmetry_equiv_pos_as_xyz
'x, y, z'
'-x, -y, -z'

loop_
_atom_site_type_symbol
_atom_site_label
_atom_site_fract_x
_atom_site_fract_y
_atom_site_fract_z
_atom_site_U_iso_or_equiv
_atom_site_adp_type
_atom_site_calc_flag
_atom_site_refinement_flags
_atom_site_occupancy
C C1 -0.0160(3) 0.4644(2) 0.26512(12) 0.0363(4) Uani d . 1
C C2 -0.1740(3) 0.5189(2) 0.21512(10) 0.0317(4) Uani d . 1
C C3 -0.3762(3) 0.4255(3) 0.19891(12) 0.0378(5) Uani d . 1
H H3 -0.4789 0.4654 0.1669 0.045 Uiso calc R 1
C C4 -0.4207(3) 0.2810(3) 0.22920(13) 0.0437(5) Uani d . 1
H H4 -0.5538 0.2222 0.2192 0.052 Uiso calc R 1
C C5 -0.2576(3) 0.2171(3) 0.27800(12) 0.0381(5) Uani d . 1
C C6 -0.0633(3) 0.3062(2) 0.29281(11) 0.0350(4) Uani d . 1
C C7 0.1011(4) 0.2367(3) 0.33856(12) 0.0440(5) Uani d . 1
H H7 0.2338 0.2958 0.3506 0.053 Uiso calc R 1
C C8 0.0552(3) 0.0841(3) 0.36297(12) 0.0395(5) Uani d . 1
H H8 0.1598 0.0375 0.3906 0.047 Uiso calc R 1
C C9 -0.1457(4) -0.0061(3) 0.34780(14) 0.0481(6) Uani d . 1
H H9 -0.1714 -0.1090 0.3669 0.058 Uiso calc R 1
C C10 -0.3037(4) 0.0551(3) 0.30547(13) 0.0465(6) Uani d . 1
H H10 -0.4359 -0.0053 0.2947 0.056 Uiso calc R 1
C C11 0.1908(3) 0.5714(3) 0.28337(11) 0.0341(4) Uani d . 1
H H11 0.2941 0.5128 0.2663 0.041 Uiso calc R 1
C C12 0.2558(3) 0.6199(3) 0.36802(12) 0.0388(5) Uani d . 1
C C13 0.1190(3) 0.6381(3) 0.41515(11) 0.0408(5) Uani d . 1
H H13 -0.0217 0.6114 0.3975 0.049 Uiso calc R 1
C C14 0.1890(4) 0.6959(3) 0.48886(13) 0.0470(5) Uani d . 1
H H14 0.0935 0.7079 0.5200 0.056 Uiso calc R 1
C C15 0.3972(4) 0.7365(3) 0.51786(13) 0.0481(6) Uani d . 1
H H15 0.4417 0.7756 0.5676 0.058 Uiso calc R 1
C C16 0.5396(4) 0.7171(3) 0.46977(14) 0.0554(7) Uani d . 1
H H16 0.6801 0.7459 0.4874 0.066 Uiso calc R 1
C C17 0.4700(3) 0.6547(3) 0.39579(12) 0.0391(5) Uani d . 1
H H17 0.5638 0.6360 0.3648 0.047 Uiso calc R 1
C C18 0.0708(3) 0.7100(2) 0.17348(11) 0.0332(4) Uani d . 1
H H18 0.1195 0.6285 0.1427 0.040 Uiso calc R 1
C C19 0.0854(3) 0.8725(2) 0.13725(11) 0.0356(4) Uani d . 1
C C20 0.2413(3) 0.9202(3) 0.09702(12) 0.0409(5) Uani d . 1
C C21 0.2598(4) 1.0652(3) 0.06420(12) 0.0419(5) Uani d . 1
H H21 0.3635 1.0925 0.0361 0.050 Uiso calc R 1
C C22 0.1272(3) 1.1695(2) 0.07259(11) 0.0333(4) Uani d . 1
C C23 -0.0264(3) 1.1347(3) 0.11365(13) 0.0419(5) Uani d . 1
H H23 -0.1131 1.2106 0.1207 0.050 Uiso calc R 1
C C24 -0.0500(3) 0.9809(3) 0.14506(12) 0.0410(5) Uani d . 1
H H24 -0.1576 0.9520 0.1713 0.049 Uiso calc R 1
Cl Cl1 0.41832(9) 0.78745(8) 0.08509(4) 0.05364(18) Uani d . 1
Cl Cl2 0.15778(9) 1.36256(7) 0.03317(3) 0.04927(17) Uani d . 1
N N1 0.1937(3) 0.7299(2) 0.24802(10) 0.0359(4) Uani d . 1
H H1A 0.138(4) 0.797(3) 0.2759(14) 0.043 Uiso d . 1
O O1 -0.1441(2) 0.65590(19) 0.17832(8) 0.0403(3) Uani d . 1

loop_
_atom_site_aniso_label
_atom_site_aniso_U_11
_atom_site_aniso_U_22
_atom_site_aniso_U_33
_atom_site_aniso_U_12
_atom_site_aniso_U_13
_atom_site_aniso_U_23
C1 0.0295(10) 0.0336(10) 0.0448(12) 0.0019(8) 0.0074(8) -0.0025(9)
C2 0.0261(9) 0.0415(11) 0.0264(9) -0.0008(8) 0.0073(7) -0.0010(8)
C3 0.0324(10) 0.0398(11) 0.0389(11) -0.0012(9) 0.0066(8) -0.0008(9)
C4 0.0298(10) 0.0464(12) 0.0520(13) -0.0084(9) 0.0130(9) -0.0001(10)
C5 0.0294(10) 0.0428(11) 0.0399(11) -0.0066(8) 0.0131(8) -0.0070(9)
C6 0.0372(11) 0.0364(10) 0.0286(10) -0.0029(8) 0.0072(8) -0.0038(8)
C7 0.0546(14) 0.0467(12) 0.0306(10) 0.0130(10) 0.0027(9) 0.0034(9)
C8 0.0362(11) 0.0452(12) 0.0384(11) 0.0061(9) 0.0113(9) 0.0015(9)
C9 0.0502(14) 0.0424(12) 0.0492(13) -0.0049(10) 0.0120(11) 0.0029(10)
C10 0.0428(13) 0.0446(12) 0.0473(13) -0.0130(10) 0.0128(10) -0.0017(10)
C11 0.0282(10) 0.0416(11) 0.0278(9) -0.0028(8) -0.0031(7) 0.0114(8)
C12 0.0349(11) 0.0468(12) 0.0351(11) 0.0109(9) 0.0012(8) 0.0087(9)
C13 0.0397(11) 0.0541(13) 0.0303(10) 0.0138(10) 0.0047(9) 0.0020(9)
C14 0.0559(14) 0.0395(12) 0.0411(12) -0.0034(10) 0.0054(10) 0.0003(9)
C15 0.0543(14) 0.0510(13) 0.0362(11) 0.0067(11) 0.0030(10) -0.0071(10)
C16 0.0403(13) 0.0630(16) 0.0516(14) -0.0134(11) 0.0005(11) -0.0193(12)
C17 0.0329(11) 0.0475(12) 0.0421(12) 0.0208(9) 0.0076(9) 0.0070(9)
C18 0.0310(10) 0.0354(10) 0.0316(10) 0.0033(8) 0.0008(8) 0.0064(8)
C19 0.0369(11) 0.0313(10) 0.0360(10) 0.0015(8) 0.0027(8) 0.0005(8)
C20 0.0409(12) 0.0381(11) 0.0424(12) 0.0029(9) 0.0059(9) 0.0060(9)
C21 0.0537(13) 0.0375(11) 0.0325(11) 0.0102(10) -0.0021(9) 0.0046(9)
C22 0.0375(10) 0.0315(10) 0.0260(9) 0.0023(8) -0.0057(8) -0.0001(7)
C23 0.0423(12) 0.0381(11) 0.0477(13) 0.0094(9) 0.0119(10) 0.0037(9)
C24 0.0427(12) 0.0519(13) 0.0314(10) 0.0115(10) 0.0109(9) 0.0054(9)
Cl1 0.0490(3) 0.0618(4) 0.0551(4) 0.0125(3) 0.0175(3) 0.0144(3)
Cl2 0.0547(3) 0.0395(3) 0.0520(3) 0.0126(2) -0.0025(3) 0.0124(2)
N1 0.0295(9) 0.0434(10) 0.0324(9) -0.0014(7) 0.0026(7) 0.0111(7)
O1 0.0280(7) 0.0484(9) 0.0420(8) 0.0047(6) -0.0019(6) 0.0125(7)

loop_
_atom_type_symbol
_atom_type_description
_atom_type_scat_dispersion_real
_atom_type_scat_dispersion_imag
_atom_type_scat_source
C C 0.0033 0.0016 'International Tables Vol C Tables 4.2.6.8 and 6.1.1.4'
H H 0.0000 0.0000 'International Tables Vol C Tables 4.2.6.8 and 6.1.1.4'
N N 0.0061 0.0033 'International Tables Vol C Tables 4.2.6.8 and 6.1.1.4'
O O 0.0106 0.0060 'International Tables Vol C Tables 4.2.6.8 and 6.1.1.4'
Cl Cl 0.1484 0.1585 'International Tables Vol C Tables 4.2.6.8 and 6.1.1.4'

loop_
_geom_angle_atom_site_label_1
_geom_angle_atom_site_label_2
_geom_angle_atom_site_label_3
_geom_angle
C2 C1 C6 116.83(18)
C2 C1 C11 118.91(18)
C6 C1 C11 124.21(19)
O1 C2 C1 123.06(17)
O1 C2 C3 115.88(18)
C1 C2 C3 121.02(19)
C4 C3 C2 121.0(2)
C4 C3 H3 119.5
C2 C3 H3 119.5
C3 C4 C5 119.18(19)
C3 C4 H4 120.4
C5 C4 H4 120.4
C6 C5 C10 121.7(2)
C6 C5 C4 119.6(2)
C10 C5 C4 118.57(18)
C5 C6 C1 122.0(2)
C5 C6 C7 119.0(2)
C1 C6 C7 118.94(19)
C8 C7 C6 118.3(2)
C8 C7 H7 120.8
C6 C7 H7 120.8
C7 C8 C9 122.1(2)
C7 C8 H8 118.9
C9 C8 H8 118.9
C10 C9 C8 121.2(2)
C10 C9 H9 119.4
C8 C9 H9 119.4
C9 C10 C5 117.6(2)
C9 C10 H10 121.2
C5 C10 H10 121.2
N1 C11 C1 112.31(16)
N1 C11 C12 104.43(17)
C1 C11 C12 112.58(17)
N1 C11 H11 109.1
C1 C11 H11 109.1
C12 C11 H11 109.1
C13 C12 C17 119.7(2)
C13 C12 C11 123.50(19)
C17 C12 C11 116.68(19)
C12 C13 C14 120.2(2)
C12 C13 H13 119.9
C14 C13 H13 119.9
C13 C14 C15 122.0(2)
C13 C14 H14 119.0
C15 C14 H14 119.0
C14 C15 C16 118.2(2)
C14 C15 H15 120.9
C16 C15 H15 120.9
C17 C16 C15 120.1(2)
C17 C16 H16 120.0
C15 C16 H16 120.0
C16 C17 C12 119.6(2)
C16 C17 H17 120.2
C12 C17 H17 120.2
N1 C18 O1 109.70(16)
N1 C18 C19 110.19(16)
O1 C18 C19 107.78(16)
N1 C18 H18 109.7
O1 C18 H18 109.7
C19 C18 H18 109.7
C24 C19 C20 117.6(2)
C24 C19 C18 121.76(19)
C20 C19 C18 120.58(19)
C21 C20 C19 122.2(2)
C21 C20 Cl1 118.04(18)
C19 C20 Cl1 119.74(17)
C22 C21 C20 119.4(2)
C22 C21 H21 120.3
C20 C21 H21 120.3
C21 C22 C23 122.2(2)
C21 C22 Cl2 119.43(17)
C23 C22 Cl2 118.29(16)
C22 C23 C24 118.1(2)
C22 C23 H23 121.0
C24 C23 H23 121.0
C19 C24 C23 120.4(2)
C19 C24 H24 119.8
C23 C24 H24 119.8
C18 N1 C11 111.41(16)
C18 N1 H1A 107.6(16)
C11 N1 H1A 108.0(16)
C2 O1 C18 113.20(15)

loop_
_geom_bond_atom_site_label_1
_geom_bond_atom_site_label_2
_geom_bond_distance
C1 C2 1.411(3)
C1 C6 1.422(3)
C1 C11 1.499(3)
C2 O1 1.337(2)
C2 C3 1.426(3)
C3 C4 1.342(3)
C3 H3 0.9300
C4 C5 1.460(3)
C4 H4 0.9300
C5 C6 1.368(3)
C5 C10 1.448(3)
C6 C7 1.463(3)
C7 C8 1.355(3)
C7 H7 0.9300
C8 C9 1.409(3)
C8 H8 0.9300
C9 C10 1.369(4)
C9 H9 0.9300
C10 H10 0.9300
C11 N1 1.474(3)
C11 C12 1.542(3)
C11 H11 0.9800
C12 C13 1.366(3)
C12 C17 1.416(3)
C13 C14 1.380(3)
C13 H13 0.9300
C14 C15 1.386(3)
C14 H14 0.9300
C15 C16 1.411(4)
C15 H15 0.9300
C16 C17 1.394(3)
C16 H16 0.9300
C17 H17 0.9300
C18 N1 1.449(3)
C18 O1 1.453(2)
C18 C19 1.509(3)
C18 H18 0.9800
C19 C24 1.379(3)
C19 C20 1.383(3)
C20 C21 1.351(3)
C20 Cl1 1.756(2)
C21 C22 1.342(3)
C21 H21 0.9300
C22 C23 1.364(3)
C22 Cl2 1.764(2)
C23 C24 1.405(3)
C23 H23 0.9300
C24 H24 0.9300
N1 H1A 0.89(2)

loop_
_geom_hbond_atom_site_label_D
_geom_hbond_atom_site_label_H
_geom_hbond_atom_site_label_A
_geom_hbond_distance_DH
_geom_hbond_distance_HA
_geom_hbond_distance_DA
_geom_hbond_angle_DHA
C18 H18 Cl1 0.98 2.60 3.030(3) 107
